data_4309822
loop_
_publ_author_name
'Lei Hou'
'Dan Li'
'Wen-Juan Shi'
'Ye-Gao Yin'
'Seik Weng Ng'

_publ_section_title
;
Ligand-Controlled Mixed-Valence Copper Rectangular Grid-Type Coordination
Polymers Based on Pyridylterpyridine
;
_journal_name_full 'Inorganic Chemistry'
_journal_page_first 7825
_journal_page_last 7832
_journal_paper_doi 10.1021/ic050558d
_journal_volume 44
_journal_year 2005
_chemical_formula_sum 'C23 H14 Cu2 N7 S3'
_chemical_formula_weight 611.67
_chemical_name_systematic
; 
 ? 
;
_space_group_IT_number 15
_symmetry_cell_setting monoclinic
_symmetry_space_group_name_Hall '-C 2yc'
_symmetry_space_group_name_H-M 'C 1 2/c 1'
_atom_sites_solution_hydrogens geom
_atom_sites_solution_primary direct
_atom_sites_solution_secondary difmap
_audit_creation_method SHELXL-97
_cell_angle_alpha 90.00
_cell_angle_beta 92.180(4)
_cell_angle_gamma 90.00
_cell_formula_units_Z 8
_cell_length_a 22.767(5)
_cell_length_b 13.547(3)
_cell_length_c 15.010(3)
_cell_measurement_temperature 293(2)
_cell_volume 4626.1(17)
_computing_structure_refinement 'SHELXL-97 (Sheldrick, 1997)'
_computing_structure_solution 'SHELXS-97 (Sheldrick, 1990)'
_diffrn_ambient_temperature 293(2)
_diffrn_measured_fraction_theta_full 0.976
_diffrn_measured_fraction_theta_max 0.976
_diffrn_radiation_monochromator graphite
_diffrn_radiation_source 'fine-focus sealed tube'
_diffrn_radiation_type MoK\a
_diffrn_radiation_wavelength 0.71073
_diffrn_reflns_av_R_equivalents 0.0537
_diffrn_reflns_av_sigmaI/netI 0.0601
_diffrn_reflns_limit_h_max 29
_diffrn_reflns_limit_h_min -29
_diffrn_reflns_limit_k_max 17
_diffrn_reflns_limit_k_min -17
_diffrn_reflns_limit_l_max 19
_diffrn_reflns_limit_l_min -19
_diffrn_reflns_number 19365
_diffrn_reflns_theta_full 27.92
_diffrn_reflns_theta_max 27.92
_diffrn_reflns_theta_min 1.75
_exptl_absorpt_coefficient_mu 2.138
_exptl_absorpt_correction_type multi-scan
_exptl_absorpt_process_details SADABS
_exptl_crystal_colour black
_exptl_crystal_density_diffrn 1.756
_exptl_crystal_density_method 'not measured'
_exptl_crystal_description block
_exptl_crystal_F_000 2456
_exptl_crystal_size_max 0.20
_exptl_crystal_size_mid 0.18
_exptl_crystal_size_min 0.12
_refine_diff_density_max 0.979
_refine_diff_density_min -0.366
_refine_diff_density_rms 0.124
_refine_ls_extinction_method none
_refine_ls_goodness_of_fit_ref 1.103
_refine_ls_hydrogen_treatment mixed
_refine_ls_matrix_type full
_refine_ls_number_parameters 316
_refine_ls_number_reflns 5419
_refine_ls_number_restraints 0
_refine_ls_restrained_S_all 1.103
_refine_ls_R_factor_all 0.1006
_refine_ls_R_factor_gt 0.0678
_refine_ls_shift/su_max 0.001
_refine_ls_shift/su_mean 0.000
_refine_ls_structure_factor_coef Fsqd
_refine_ls_weighting_details 'calc w=1/[\s^2^(Fo^2^)+(0.0813P)^2^+1.1796P] where P=(Fo^2^+2Fc^2^)/3'
_refine_ls_weighting_scheme calc
_refine_ls_wR_factor_gt 0.1435
_refine_ls_wR_factor_ref 0.1615
_reflns_number_gt 3911
_reflns_number_total 5419
_reflns_threshold_expression >2sigma(I)
_cod_data_source_file ic050558dsi20050702_025613.cif
_cod_data_source_block complex4
_cod_depositor_comments
;
The following automatic conversions were performed:
'_exptl_absorpt_correction_type' value 'Multi-scan' changed to
'multi-scan' according to
'/home/saulius/struct/CIF-dictionaries/cif_core.dic' dictionary named
'cif_core.dic' version 2.4.1 from 2010-06-29.

Automatic conversion script
Id: cif_fix_enum 1527 2010-12-29 10:47:43Z saulius 
;
_cod_original_cell_volume 4626.4(17)
_cod_database_code 4309822

loop_
_symmetry_equiv_pos_as_xyz
'x, y, z'
'-x, y, -z+1/2'
'x+1/2, y+1/2, z'
'-x+1/2, y+1/2, -z+1/2'
'-x, -y, -z'
'x, -y, z-1/2'
'-x+1/2, -y+1/2, -z'
'x+1/2, -y+1/2, z-1/2'

loop_
_atom_site_label
_atom_site_type_symbol
_atom_site_fract_x
_atom_site_fract_y
_atom_site_fract_z
_atom_site_U_iso_or_equiv
_atom_site_adp_type
_atom_site_occupancy
_atom_site_symmetry_multiplicity
_atom_site_calc_flag
_atom_site_refinement_flags
_atom_site_disorder_assembly
_atom_site_disorder_group
Cu2 Cu 0.38729(2) 0.73405(4) 0.04092(4) 0.02812(18) Uani 1 1 d . . .
Cu1 Cu 0.70262(3) 1.28671(5) 0.30723(4) 0.0386(2) Uani 1 1 d . . .
S2 S 0.79967(6) 1.23693(12) 0.32789(9) 0.0453(4) Uani 1 1 d . . .
S3 S 0.66234(6) 1.33517(12) 0.43917(10) 0.0483(4) Uani 1 1 d . . .
N2 N 0.44659(15) 0.8278(3) 0.0829(2) 0.0279(9) Uani 1 1 d . . .
N1 N 0.45243(16) 0.6415(3) 0.0851(3) 0.0327(9) Uani 1 1 d . . .
N4 N 0.65120(17) 1.1789(3) 0.2481(3) 0.0329(9) Uani 1 1 d . . .
C9 C 0.4758(2) 0.9934(3) 0.1060(3) 0.0296(10) Uani 1 1 d . . .
H9 H 0.4674 1.0605 0.1011 0.035 Uiso 1 1 calc R . .
C7 C 0.54040(19) 0.8611(4) 0.1472(3) 0.0297(10) Uani 1 1 d . . .
H7 H 0.5763 0.8381 0.1704 0.036 Uiso 1 1 calc R . .
C6 C 0.49824(19) 0.7950(3) 0.1169(3) 0.0267(10) Uani 1 1 d . . .
C16 C 0.57262(19) 1.0359(3) 0.1778(3) 0.0262(10) Uani 1 1 d . . .
C11 C 0.37598(19) 0.9451(4) 0.0356(3) 0.0283(10) Uani 1 1 d . . .
C5 C 0.50151(19) 0.6860(3) 0.1187(3) 0.0277(10) Uani 1 1 d . . .
C10 C 0.43496(19) 0.9245(3) 0.0761(3) 0.0267(10) Uani 1 1 d . . .
C19 C 0.5982(2) 1.2027(4) 0.2153(3) 0.0334(11) Uani 1 1 d . . .
H19 H 0.5870 1.2686 0.2168 0.040 Uiso 1 1 calc R . .
C1 C 0.4501(2) 0.5430(4) 0.0868(3) 0.0392(13) Uani 1 1 d . . .
H1 H 0.4165 0.5117 0.0637 0.047 Uiso 1 1 calc R . .
N3 N 0.34741(16) 0.8635(3) 0.0061(3) 0.0294(9) Uani 1 1 d . . .
C20 C 0.55906(19) 1.1356(4) 0.1795(3) 0.0314(11) Uani 1 1 d . . .
H20 H 0.5229 1.1572 0.1560 0.038 Uiso 1 1 calc R . .
C18 C 0.6654(2) 1.0829(4) 0.2460(3) 0.0373(12) Uani 1 1 d . . .
H18 H 0.7024 1.0641 0.2680 0.045 Uiso 1 1 calc R . .
C8 C 0.52940(18) 0.9623(3) 0.1433(3) 0.0255(10) Uani 1 1 d . . .
C17 C 0.6281(2) 1.0110(4) 0.2130(3) 0.0345(11) Uani 1 1 d . . .
H17 H 0.6399 0.9453 0.2142 0.041 Uiso 1 1 calc R . .
C14 C 0.2668(2) 0.9653(4) -0.0409(4) 0.0416(13) Uani 1 1 d . . .
H14 H 0.2294 0.9705 -0.0675 0.050 Uiso 1 1 calc R . .
C15 C 0.2936(2) 0.8749(4) -0.0327(3) 0.0351(12) Uani 1 1 d . . .
H15 H 0.2738 0.8195 -0.0548 0.042 Uiso 1 1 calc R . .
C12 C 0.3518(2) 1.0378(4) 0.0287(3) 0.0379(12) Uani 1 1 d . . .
H12 H 0.3727 1.0928 0.0492 0.045 Uiso 1 1 calc R . .
C13 C 0.2955(2) 1.0478(4) -0.0096(4) 0.0436(14) Uani 1 1 d . . .
H13 H 0.2777 1.1095 -0.0138 0.052 Uiso 1 1 calc R . .
C4 C 0.5486(2) 0.6332(4) 0.1520(4) 0.0408(13) Uani 1 1 d . . .
H4 H 0.5823 0.6656 0.1735 0.049 Uiso 1 1 calc R . .
C3 C 0.5457(2) 0.5316(4) 0.1535(4) 0.0457(14) Uani 1 1 d . . .
H3 H 0.5773 0.4946 0.1759 0.055 Uiso 1 1 calc R . .
C2 C 0.4958(2) 0.4859(4) 0.1214(4) 0.0471(14) Uani 1 1 d . . .
H2 H 0.4925 0.4175 0.1230 0.056 Uiso 1 1 calc R . .
N5 N 0.35032(18) 0.6519(3) -0.0508(3) 0.0371(10) Uani 1 1 d . . .
C21 C 0.3285(2) 0.6200(4) -0.1141(3) 0.0334(11) Uani 1 1 d . . .
S1 S 0.29878(8) 0.57419(11) -0.20589(10) 0.0552(5) Uani 1 1 d . . .
N7 N 0.5529(2) 1.2427(4) 0.4285(3) 0.0527(13) Uani 1 1 d . . .
C23 C 0.5977(2) 1.2813(4) 0.4321(3) 0.0350(12) Uani 1 1 d . . .
N6 N 0.3338(2) 0.7127(4) 0.1530(3) 0.0509(13) Uani 1 1 d . . .
C22 C 0.3179(2) 0.7240(4) 0.2243(4) 0.0340(11) Uani 1 1 d . . .

loop_
_atom_site_aniso_label
_atom_site_aniso_U_11
_atom_site_aniso_U_22
_atom_site_aniso_U_33
_atom_site_aniso_U_23
_atom_site_aniso_U_13
_atom_site_aniso_U_12
Cu2 0.0185(3) 0.0285(3) 0.0370(3) -0.0037(3) -0.0034(2) -0.0054(2)
Cu1 0.0212(3) 0.0451(4) 0.0495(4) -0.0132(3) 0.0001(3) -0.0068(3)
S2 0.0260(7) 0.0715(10) 0.0382(7) -0.0041(7) -0.0017(6) 0.0067(6)
S3 0.0319(7) 0.0596(10) 0.0535(9) -0.0202(7) 0.0049(6) -0.0136(7)
N2 0.0163(19) 0.029(2) 0.038(2) -0.0039(17) -0.0018(16) -0.0049(16)
N1 0.023(2) 0.030(2) 0.045(3) -0.0039(18) -0.0005(18) -0.0039(17)
N4 0.022(2) 0.033(2) 0.043(2) -0.0081(19) -0.0007(18) -0.0036(17)
C9 0.022(2) 0.027(2) 0.040(3) -0.005(2) -0.003(2) -0.0036(19)
C7 0.015(2) 0.033(3) 0.041(3) -0.002(2) -0.0042(19) 0.0009(19)
C6 0.016(2) 0.027(2) 0.037(3) -0.004(2) 0.0002(19) -0.0016(18)
C16 0.017(2) 0.030(2) 0.032(2) -0.004(2) 0.0018(18) -0.0051(18)
C11 0.017(2) 0.037(3) 0.032(2) 0.000(2) 0.0008(19) -0.0055(19)
C5 0.019(2) 0.022(2) 0.042(3) -0.002(2) 0.001(2) -0.0048(18)
C10 0.015(2) 0.031(3) 0.035(3) -0.002(2) 0.0014(19) -0.0024(18)
C19 0.022(2) 0.031(3) 0.047(3) -0.008(2) 0.000(2) 0.002(2)
C1 0.032(3) 0.027(3) 0.058(3) -0.007(2) 0.001(2) -0.008(2)
N3 0.0174(19) 0.033(2) 0.038(2) -0.0040(18) -0.0020(16) -0.0065(16)
C20 0.014(2) 0.034(3) 0.046(3) -0.002(2) -0.005(2) -0.0015(19)
C18 0.020(2) 0.041(3) 0.050(3) -0.005(2) -0.008(2) 0.002(2)
C8 0.017(2) 0.029(2) 0.031(2) -0.005(2) 0.0018(18) -0.0030(18)
C17 0.024(2) 0.027(3) 0.052(3) -0.005(2) -0.005(2) 0.000(2)
C14 0.023(3) 0.049(3) 0.052(3) 0.003(3) -0.009(2) 0.000(2)
C15 0.022(2) 0.037(3) 0.045(3) 0.004(2) -0.011(2) -0.009(2)
C12 0.026(3) 0.036(3) 0.051(3) 0.002(2) -0.004(2) -0.002(2)
C13 0.029(3) 0.037(3) 0.064(4) 0.004(3) -0.007(3) 0.006(2)
C4 0.023(3) 0.039(3) 0.060(4) -0.005(3) -0.007(2) 0.000(2)
C3 0.032(3) 0.037(3) 0.068(4) 0.002(3) -0.006(3) 0.007(2)
C2 0.043(3) 0.027(3) 0.071(4) -0.001(3) -0.005(3) 0.002(2)
N5 0.034(2) 0.035(2) 0.042(2) -0.003(2) -0.0098(19) -0.0113(19)
C21 0.022(2) 0.030(3) 0.048(3) 0.004(2) -0.002(2) -0.003(2)
S1 0.0674(11) 0.0437(9) 0.0523(9) -0.0017(7) -0.0268(8) -0.0187(8)
N7 0.036(3) 0.054(3) 0.069(4) -0.004(3) 0.008(3) -0.003(2)
C23 0.030(3) 0.031(3) 0.043(3) -0.005(2) -0.001(2) 0.003(2)
N6 0.036(3) 0.069(4) 0.048(3) 0.005(3) 0.007(2) 0.002(2)
C22 0.019(2) 0.040(3) 0.043(3) 0.003(2) -0.001(2) 0.000(2)

loop_
_atom_type_symbol
_atom_type_description
_atom_type_scat_dispersion_real
_atom_type_scat_dispersion_imag
_atom_type_scat_source
C C 0.0033 0.0016 'International Tables Vol C Tables 4.2.6.8 and 6.1.1.4'
H H 0.0000 0.0000 'International Tables Vol C Tables 4.2.6.8 and 6.1.1.4'
N N 0.0061 0.0033 'International Tables Vol C Tables 4.2.6.8 and 6.1.1.4'
S S 0.1246 0.1234 'International Tables Vol C Tables 4.2.6.8 and 6.1.1.4'
Cu Cu 0.3201 1.2651 'International Tables Vol C Tables 4.2.6.8 and 6.1.1.4'

loop_
_geom_angle_atom_site_label_1
_geom_angle_atom_site_label_2
_geom_angle_atom_site_label_3
_geom_angle
_geom_angle_site_symmetry_1
_geom_angle_site_symmetry_3
_geom_angle_publ_flag
N5 Cu2 N2 152.19(17) . . ?
N5 Cu2 N3 97.76(16) . . ?
N2 Cu2 N3 79.50(15) . . yes
N5 Cu2 N1 99.72(17) . . ?
N2 Cu2 N1 78.94(16) . . yes
N3 Cu2 N1 158.18(15) . . yes
N5 Cu2 N6 103.71(19) . . yes
N2 Cu2 N6 104.07(18) . . ?
N3 Cu2 N6 93.30(17) . . ?
N1 Cu2 N6 95.15(17) . . ?
N4 Cu1 S3 109.56(12) . . ?
N4 Cu1 S2 112.07(12) . . yes
S3 Cu1 S2 112.04(6) . . ?
N4 Cu1 S1 106.76(13) . 5_675 ?
S3 Cu1 S1 108.74(7) . 5_675 yes
S2 Cu1 S1 107.45(6) . 5_675 ?
C22 S2 Cu1 100.33(18) 3 . ?
C23 S3 Cu1 101.67(19) . . ?
C6 N2 C10 121.4(4) . . ?
C6 N2 Cu2 119.8(3) . . ?
C10 N2 Cu2 118.8(3) . . ?
C1 N1 C5 118.1(4) . . ?
C1 N1 Cu2 126.4(3) . . ?
C5 N1 Cu2 115.4(3) . . ?
C19 N4 C18 116.3(4) . . ?
C19 N4 Cu1 119.0(3) . . ?
C18 N4 Cu1 124.5(3) . . ?
C10 C9 C8 119.7(4) . . ?
C10 C9 H9 120.1 . . ?
C8 C9 H9 120.1 . . ?
C6 C7 C8 120.2(4) . . ?
C6 C7 H7 119.9 . . ?
C8 C7 H7 119.9 . . ?
N2 C6 C7 120.1(4) . . ?
N2 C6 C5 112.4(4) . . ?
C7 C6 C5 127.5(4) . . ?
C20 C16 C17 115.4(4) . . ?
C20 C16 C8 121.1(4) . . ?
C17 C16 C8 123.5(4) . . ?
N3 C11 C12 122.6(4) . . ?
N3 C11 C10 113.6(4) . . ?
C12 C11 C10 123.9(4) . . ?
N1 C5 C4 122.0(4) . . ?
N1 C5 C6 113.5(4) . . ?
C4 C5 C6 124.5(4) . . ?
N2 C10 C9 120.6(4) . . ?
N2 C10 C11 112.9(4) . . ?
C9 C10 C11 126.6(4) . . ?
N4 C19 C20 123.7(5) . . ?
N4 C19 H19 118.1 . . ?
C20 C19 H19 118.1 . . ?
N1 C1 C2 122.5(5) . . ?
N1 C1 H1 118.7 . . ?
C2 C1 H1 118.7 . . ?
C15 N3 C11 117.9(4) . . ?
C15 N3 Cu2 126.9(3) . . ?
C11 N3 Cu2 114.7(3) . . ?
C19 C20 C16 120.8(4) . . ?
C19 C20 H20 119.6 . . ?
C16 C20 H20 119.6 . . ?
N4 C18 C17 123.4(4) . . ?
N4 C18 H18 118.3 . . ?
C17 C18 H18 118.3 . . ?
C9 C8 C7 118.0(4) . . ?
C9 C8 C16 119.9(4) . . ?
C7 C8 C16 122.1(4) . . ?
C18 C17 C16 120.3(5) . . ?
C18 C17 H17 119.8 . . ?
C16 C17 H17 119.8 . . ?
C13 C14 C15 119.5(5) . . ?
C13 C14 H14 120.2 . . ?
C15 C14 H14 120.2 . . ?
N3 C15 C14 122.4(5) . . ?
N3 C15 H15 118.8 . . ?
C14 C15 H15 118.8 . . ?
C11 C12 C13 118.7(5) . . ?
C11 C12 H12 120.7 . . ?
C13 C12 H12 120.7 . . ?
C14 C13 C12 118.9(5) . . ?
C14 C13 H13 120.6 . . ?
C12 C13 H13 120.6 . . ?
C5 C4 C3 119.4(5) . . ?
C5 C4 H4 120.3 . . ?
C3 C4 H4 120.3 . . ?
C2 C3 C4 119.2(5) . . ?
C2 C3 H3 120.4 . . ?
C4 C3 H3 120.4 . . ?
C3 C2 C1 118.8(5) . . ?
C3 C2 H2 120.6 . . ?
C1 C2 H2 120.6 . . ?
C21 N5 Cu2 166.7(4) . . ?
N5 C21 S1 178.5(5) . . ?
C21 S1 Cu1 103.26(19) . 5_675 ?
N7 C23 S3 178.8(6) . . ?
C22 N6 Cu2 157.3(5) . . ?
N6 C22 S2 176.0(5) . 3_445 ?

loop_
_geom_bond_atom_site_label_1
_geom_bond_atom_site_label_2
_geom_bond_distance
_geom_bond_site_symmetry_2
_geom_bond_publ_flag
Cu2 N5 1.938(4) . yes
Cu2 N2 1.941(4) . yes
Cu2 N3 2.034(4) . yes
Cu2 N1 2.034(4) . yes
Cu2 N6 2.133(5) . yes
Cu1 N4 2.052(4) . yes
Cu1 S3 2.309(2) . yes
Cu1 S2 2.320(2) . yes
Cu1 S1 2.421(2) 5_675 yes
S2 C22 1.635(6) 3 ?
S3 C23 1.642(5) . ?
N2 C6 1.339(5) . ?
N2 C10 1.340(6) . ?
N1 C1 1.335(6) . ?
N1 C5 1.351(6) . ?
N4 C19 1.325(6) . ?
N4 C18 1.341(6) . ?
C9 C10 1.379(6) . ?
C9 C8 1.390(6) . ?
C9 H9 0.9300 . ?
C7 C6 1.377(6) . ?
C7 C8 1.395(7) . ?
C7 H7 0.9300 . ?
C6 C5 1.479(6) . ?
C16 C20 1.387(6) . ?
C16 C17 1.392(6) . ?
C16 C8 1.480(6) . ?
C11 N3 1.349(6) . ?
C11 C12 1.374(7) . ?
C11 C10 1.480(6) . ?
C5 C4 1.368(7) . ?
C19 C20 1.368(6) . ?
C19 H19 0.9300 . ?
C1 C2 1.381(7) . ?
C1 H1 0.9300 . ?
N3 C15 1.345(6) . ?
C20 H20 0.9300 . ?
C18 C17 1.372(7) . ?
C18 H18 0.9300 . ?
C17 H17 0.9300 . ?
C14 C13 1.369(7) . ?
C14 C15 1.372(7) . ?
C14 H14 0.9300 . ?
C15 H15 0.9300 . ?
C12 C13 1.391(7) . ?
C12 H12 0.9300 . ?
C13 H13 0.9300 . ?
C4 C3 1.378(7) . ?
C4 H4 0.9300 . ?
C3 C2 1.366(7) . ?
C3 H3 0.9300 . ?
C2 H2 0.9300 . ?
N5 C21 1.140(6) . ?
C21 S1 1.634(5) . ?
S1 Cu1 2.421(7) 5_675 ?
N7 C23 1.147(7) . ?
N6 C22 1.153(7) . ?
C22 S2 1.635(6) 3_445 ?

loop_
_geom_torsion_atom_site_label_1
_geom_torsion_atom_site_label_2
_geom_torsion_atom_site_label_3
_geom_torsion_atom_site_label_4
_geom_torsion
_geom_torsion_site_symmetry_1
_geom_torsion_site_symmetry_2
_geom_torsion_site_symmetry_3
_geom_torsion_site_symmetry_4
_geom_torsion_publ_flag
N4 Cu1 S2 C22 64.4(2) . . . 3 ?
S3 Cu1 S2 C22 -171.94(19) . . . 3 ?
S1 Cu1 S2 C22 -52.6(2) 5_675 . . 3 ?
N4 Cu1 S3 C23 -10.7(2) . . . . ?
S2 Cu1 S3 C23 -135.7(2) . . . . ?
S1 Cu1 S3 C23 105.7(2) 5_675 . . . ?
N5 Cu2 N2 C6 -88.9(5) . . . . ?
N3 Cu2 N2 C6 -175.6(4) . . . . ?
N1 Cu2 N2 C6 1.0(4) . . . . ?
N6 Cu2 N2 C6 93.6(4) . . . . ?
N5 Cu2 N2 C10 90.3(5) . . . . ?
N3 Cu2 N2 C10 3.6(3) . . . . ?
N1 Cu2 N2 C10 -179.8(4) . . . . ?
N6 Cu2 N2 C10 -87.2(4) . . . . ?
N5 Cu2 N1 C1 -31.4(4) . . . . ?
N2 Cu2 N1 C1 176.8(4) . . . . ?
N3 Cu2 N1 C1 -174.2(4) . . . . ?
N6 Cu2 N1 C1 73.5(4) . . . . ?
N5 Cu2 N1 C5 151.2(3) . . . . ?
N2 Cu2 N1 C5 -0.6(3) . . . . ?
N3 Cu2 N1 C5 8.5(6) . . . . ?
N6 Cu2 N1 C5 -103.9(4) . . . . ?
S3 Cu1 N4 C19 68.8(4) . . . . ?
S2 Cu1 N4 C19 -166.2(3) . . . . ?
S1 Cu1 N4 C19 -48.8(4) 5_675 . . . ?
S3 Cu1 N4 C18 -105.7(4) . . . . ?
S2 Cu1 N4 C18 19.3(5) . . . . ?
S1 Cu1 N4 C18 136.7(4) 5_675 . . . ?
C10 N2 C6 C7 1.1(7) . . . . ?
Cu2 N2 C6 C7 -179.7(3) . . . . ?
C10 N2 C6 C5 179.6(4) . . . . ?
Cu1 N2 C6 C5 -1.2(5) . . . . ?
C8 C7 C6 N2 0.5(7) . . . . ?
C8 C7 C6 C5 -177.8(4) . . . . ?
C1 N1 C5 C4 1.4(7) . . . . ?
Cu2 N1 C5 C4 179.1(4) . . . . ?
C1 N1 C5 C6 -177.5(4) . . . . ?
Cu2 N1 C5 C6 0.1(5) . . . . ?
N2 C6 C5 N1 0.7(6) . . . . ?
C7 C6 C5 N1 179.0(5) . . . . ?
N2 C6 C5 C4 -178.3(5) . . . . ?
C7 C6 C5 C4 0.1(8) . . . . ?
C6 N2 C10 C9 -1.4(7) . . . . ?
Cu2 N2 C10 C9 179.4(3) . . . . ?
C6 N2 C10 C11 179.1(4) . . . . ?
Cu2 N2 C10 C11 -0.1(5) . . . . ?
C8 C9 C10 N2 0.1(7) . . . . ?
C8 C9 C10 C11 179.5(4) . . . . ?
N3 C11 C10 N2 -5.6(6) . . . . ?
C12 C11 C10 N2 174.0(4) . . . . ?
N3 C11 C10 C9 174.9(5) . . . . ?
C12 C11 C10 C9 -5.5(8) . . . . ?
C18 N4 C19 C20 -0.9(8) . . . . ?
Cu1 N4 C19 C20 -175.9(4) . . . . ?
C5 N1 C1 C2 0.1(8) . . . . ?
Cu2 N1 C1 C2 -177.3(4) . . . . ?
C12 C11 N3 C15 1.1(7) . . . . ?
C10 C11 N3 C15 -179.4(4) . . . . ?
C12 C11 N3 Cu2 -171.1(4) . . . . ?
C10 C11 N3 Cu2 8.4(5) . . . . ?
N5 Cu2 N3 C15 30.0(4) . . . . ?
N2 Cu2 N3 C15 -178.1(4) . . . . ?
N1 Cu2 N3 C15 172.9(4) . . . . ?
N6 Cu2 N3 C15 -74.4(4) . . . . ?
N5 Cu2 N3 C11 -158.7(3) . . . . ?
N2 Cu2 N3 C11 -6.7(3) . . . . ?
N1 Cu2 N3 C11 -15.7(6) . . . . ?
N6 Cu2 N3 C11 97.0(3) . . . . ?
N4 C19 C20 C16 1.8(8) . . . . ?
C17 C16 C20 C19 -1.1(7) . . . . ?
C8 C16 C20 C19 176.9(5) . . . . ?
C19 N4 C18 C17 -0.6(8) . . . . ?
Cu2 N4 C18 C17 174.0(4) . . . . ?
C10 C9 C8 C7 1.5(7) . . . . ?
C10 C9 C8 C16 -178.2(4) . . . . ?
C6 C7 C8 C9 -1.7(7) . . . . ?
C6 C7 C8 C16 177.9(4) . . . . ?
C20 C16 C8 C9 4.7(7) . . . . ?
C17 C16 C8 C9 -177.5(5) . . . . ?
C20 C16 C8 C7 -175.0(4) . . . . ?
C17 C16 C8 C7 2.9(7) . . . . ?
N4 C18 C17 C16 1.2(8) . . . . ?
C20 C16 C17 C18 -0.3(7) . . . . ?
C8 C16 C17 C18 -178.3(5) . . . . ?
C11 N3 C15 C14 -1.7(7) . . . . ?
Cu1 N3 C15 C14 169.4(4) . . . . ?
C13 C14 C15 N3 0.7(8) . . . . ?
N3 C11 C12 C13 0.5(8) . . . . ?
C10 C11 C12 C13 -179.0(5) . . . . ?
C15 C14 C13 C12 1.0(8) . . . . ?
C11 C12 C13 C14 -1.5(8) . . . . ?
N1 C5 C4 C3 -1.5(8) . . . . ?
C6 C5 C4 C3 177.4(5) . . . . ?
C5 C4 C3 C2 0.0(9) . . . . ?
C4 C3 C2 C1 1.4(9) . . . . ?
N1 C1 C2 C3 -1.5(9) . . . . ?
N2 Cu2 N5 C21 -52(2) . . . . ?
N3 Cu2 N5 C21 30.6(19) . . . . ?
N1 Cu2 N5 C21 -136.3(19) . . . . ?
N6 Cu2 N5 C21 125.9(19) . . . . ?
Cu2 N5 C21 S1 79(19) . . . . ?
N5 C21 S1 Cu1 -76(19) . . . 5_675 ?
Cu1 S3 C23 N7 119(27) . . . . ?
N5 Cu2 N6 C22 -176.4(11) . . . . ?
N2 Cu2 N6 C22 2.4(12) . . . . ?
N3 Cu2 N6 C22 -77.6(12) . . . . ?
N1 Cu2 N6 C22 82.2(12) . . . . ?
Cu2 N6 C22 S2 -65(8) . . . 3_445 ?
